data_2008535
loop_
_publ_author_name
'Bozdag-Dundar, Oya'
'Dundar, Burak'
'Buyukbingol, Erdem'
'Caira, Mino R'

_publ_section_title 3-Ethyl-5-(5,6,7,8-tetrahydro-5,5,8,8-tetramethyl-2-naphthylmethylene)thiazolidine-2,4-dione
_journal_issue 6
_journal_name_full 'Acta Crystallographica Section C'
_journal_page_first 1027
_journal_page_last 1029
_journal_paper_doi 10.1107/S0108270199002267
_journal_volume 55
_journal_year 1999
_chemical_formula_sum 'C20 H25 N O2 S'
_chemical_formula_weight 343.47
_chemical_melting_point 516.15
_chemical_name_systematic
; 3-ethyl-5-[(5,6,7,8-tetrahydro-5,5,8,8-tetramethyl-2-naphthalene)-methynyl]-
2,4-triazolidindione
;
_space_group_IT_number 14
_symmetry_cell_setting monoclinic
_symmetry_space_group_name_Hall '-P 2ybc'
_symmetry_space_group_name_H-M 'P 1 21/c 1'
_audit_creation_method SHELXL
_cell_angle_alpha 90.00
_cell_angle_beta 101.223(10)
_cell_angle_gamma 90.00
_cell_formula_units_Z 4
_cell_length_a 10.4120(10)
_cell_length_b 8.5160(10)
_cell_length_c 21.5560(10)
_cell_measurement_reflns_used 6540
_cell_measurement_temperature 293(2)
_cell_measurement_theta_max 26.35
_cell_measurement_theta_min 2.58
_cell_volume 1874.8(3)
_computing_cell_refinement 'DENZO and SCALEPACK (Otwinowski & Minor, 1997)'
_computing_data_collection 'Collect Software (Nonius BV, 1998)'
_computing_data_reduction 'DENZO and SCALEPACK'
_computing_molecular_graphics 'ZORTEP (Zsolnai & Pritzkow, 1994)'
_computing_publication_material 'SHELXL93 and PARST95 (Nardelli, 1995)'
_computing_structure_refinement 'SHELXL93 (Sheldrick, 1993)'
_computing_structure_solution 'SHELXS86 (Sheldrick, 1990)'
_diffrn_ambient_temperature 293(2)
_diffrn_measurement_device 'Nonius Kappa CCD diffractometer'
_diffrn_measurement_method '1\%, \f and \w scans'
_diffrn_radiation_monochromator graphite
_diffrn_radiation_source 'fine-focus sealed tube'
_diffrn_radiation_type MoK\a
_diffrn_radiation_wavelength 0.71069
_diffrn_reflns_av_R_equivalents 0.0191
_diffrn_reflns_av_sigmaI/netI 0.0342
_diffrn_reflns_limit_h_max 13
_diffrn_reflns_limit_h_min 0
_diffrn_reflns_limit_k_max 10
_diffrn_reflns_limit_k_min -10
_diffrn_reflns_limit_l_max 24
_diffrn_reflns_limit_l_min -25
_diffrn_reflns_number 6540
_diffrn_reflns_theta_max 26.35
_diffrn_reflns_theta_min 2.58
_exptl_absorpt_coefficient_mu 0.184
_exptl_absorpt_correction_type none
_exptl_crystal_colour yellow-orange
_exptl_crystal_density_diffrn 1.217
_exptl_crystal_density_meas 1.17
_exptl_crystal_density_method 'flotation in aqueous KI'
_exptl_crystal_description prism
_exptl_crystal_F_000 736
_exptl_crystal_size_max 0.35
_exptl_crystal_size_mid 0.30
_exptl_crystal_size_min 0.25
_refine_diff_density_max 0.347
_refine_diff_density_min -0.237
_refine_ls_extinction_method none
_refine_ls_goodness_of_fit_all 1.049
_refine_ls_goodness_of_fit_ref 1.093
_refine_ls_hydrogen_treatment constr
_refine_ls_matrix_type full
_refine_ls_number_parameters 219
_refine_ls_number_reflns 3642
_refine_ls_number_restraints 0
_refine_ls_restrained_S_all 1.049
_refine_ls_restrained_S_obs 1.093
_refine_ls_R_factor_all 0.0680
_refine_ls_R_factor_gt 0.0521
_refine_ls_shift/esd_mean 0.000
_refine_ls_shift/su_max -0.005
_refine_ls_structure_factor_coef Fsqd
_refine_ls_weighting_details 'w = 1/[\s^2^(Fo^2^)+(0.0976P)^2^+0.3939P] where P=(Fo^2^+2Fc^2^)/3'
_refine_ls_weighting_scheme calc
_refine_ls_wR_factor_all 0.1674
_refine_ls_wR_factor_ref 0.1516
_reflns_number_gt 2796
_reflns_number_total 3642
_reflns_observed_criterion I>2\s(I)
_cod_data_source_file bm1315.cif
_cod_data_source_block erdb2
_cod_depositor_comments
;
The following automatic conversions were performed:

'_chemical_melting_point' value '243\%C' was changed to '516.15' - it
was converted from degrees Celsius(C) to Kelvins(K).

Automatic conversion script
Id: cif_fix_values 1646 2011-03-28 12:23:43Z adriana 

The following automatic conversions were performed:

'_chemical_melting_point' value '243\%C' was changed to '516.15' - it
was converted from degrees Celsius(C) to Kelvins(K).

Automatic conversion script
Id: cif_fix_values 1715 2011-07-08 13:25:40Z adriana 

The following automatic conversions were performed:

'_refine_ls_weighting_scheme' value 'calc w =
1/[\s^2^(Fo^2^)+(0.0976P)^2^+0.3939P] where P=(Fo^2^+2Fc^2^)/3' was
changed to 'calc'. New tag '_refine_ls_weighting_details' was
created. The value of the new tag was set to 'w =
1/[\s^2^(Fo^2^)+(0.0976P)^2^+0.3939P] where P=(Fo^2^+2Fc^2^)/3'.

Automatic conversion script
Id: cif_fix_values 3143 2015-03-26 13:38:13Z robertas 
;
_cod_original_sg_symbol_H-M 'P 21/c'
_cod_database_code 2008535
_cod_database_fobs_code 2008535

loop_
_symmetry_equiv_pos_as_xyz
'x, y, z'
'x, -y+1/2, z+1/2'
'-x, -y, -z'
'-x, y-1/2, -z-1/2'

loop_
_atom_site_aniso_label
_atom_site_aniso_U_11
_atom_site_aniso_U_22
_atom_site_aniso_U_33
_atom_site_aniso_U_12
_atom_site_aniso_U_13
_atom_site_aniso_U_23
S1 .1108(5) .0589(4) .0545(4) .0007(3) .0361(3) -.0057(2)
C2 .0737(13) .0730(14) .0487(11) .0085(11) .0227(10) .0020(10)
N3 .0565(9) .0615(10) .0492(9) .0037(8) .0215(7) .0084(7)
C4 .0482(10) .0548(11) .0501(10) .0040(8) .0171(8) .0036(8)
C5 .0517(10) .0523(10) .0469(10) .0022(8) .0173(8) .0000(8)
O6 .137(2) .0977(13) .0582(10) .0096(12) .0528(11) -.0009(9)
O7 .0900(11) .0531(8) .0666(9) -.0023(8) .0380(8) -.0019(7)
C8 .0524(10) .0481(10) .0497(10) -.0002(8) .0187(8) -.0030(8)
C9 .0476(9) .0462(9) .0468(10) -.0014(8) .0154(8) -.0006(7)
C10 .0533(10) .0413(9) .0480(10) .0010(8) .0181(8) -.0043(7)
C11 .0445(9) .0442(9) .0460(10) -.0010(7) .0121(7) -.0011(7)
C12 .0620(12) .0515(10) .0569(11) -.0004(9) .0286(10) -.0003(9)
C15 .0834(15) .0423(10) .0735(15) -.0002(10) .0293(12) .0026(9)
C16 .0504(10) .0424(9) .0521(10) .0008(8) .0117(8) -.0026(8)
C17 .0678(12) .0426(10) .0583(11) .0052(9) .0197(10) -.0068(8)
C18 .0617(11) .0545(11) .0496(11) .0029(9) .0233(9) -.0052(8)
C19 .070(2) .130(2) .091(2) .027(2) .0408(14) .009(2)
C20 .092(2) .120(2) .0622(15) -.010(2) .0344(14) -.0301(15)
C21 .081(2) .0544(13) .136(3) -.0141(13) -.010(2) .0158(15)
C22 .116(2) .0601(14) .082(2) -.0036(14) -.014(2) .0158(12)
C23 .0607(12) .0756(14) .0629(13) -.0007(11) .0240(10) .0169(11)
C24 .081(2) .078(2) .079(2) .0078(13) .0231(13) .0246(13)

loop_
_atom_site_label
_atom_site_fract_x
_atom_site_fract_y
_atom_site_fract_z
_atom_site_U_iso_or_equiv
_atom_site_thermal_displace_type
_atom_site_calc_flag
_atom_site_refinement_flags
_atom_site_occupancy
_atom_site_disorder_group
_atom_site_type_symbol
S1 .62762(7) .15264(7) .11547(3) .0721(3) Uani d . 1 . S
C2 .5760(2) .0002(3) .16114(10) .0637(6) Uani d . 1 . C
N3 .5756(2) -.1415(2) .13102(8) .0542(4) Uani d . 1 . N
C4 .6147(2) -.1395(2) .07312(9) .0500(5) Uani d . 1 . C
C5 .6502(2) .0210(2) .05673(9) .0493(4) Uani d . 1 . C
O6 .5456(2) .0221(2) .21166(8) .0931(6) Uani d . 1 . O
O7 .6175(2) -.2554(2) .04139(7) .0669(4) Uani d . 1 . O
C8 .6943(2) .0475(2) .00316(9) .0489(4) Uani d . 1 . C
H8 .7015(2) -.0420(2) -.02065(9) .066(3) Uiso calc R 1 . H
C9 .7327(2) .1920(2) -.02393(9) .0461(4) Uani d . 1 . C
C10 .7982(2) .1801(2) -.07430(9) .0464(4) Uani d . 1 . C
H10 .8154(2) .0805(2) -.08840(9) .066(3) Uiso calc R 1 . H
C11 .8393(2) .3102(2) -.10462(9) .0445(4) Uani d . 1 . C
C12 .9118(2) .2829(2) -.15864(10) .0545(5) Uani d . 1 . C
C131 .9764(6) .4367(5) -.1749(3) .0595(14) Uiso d P .467(7) 1 C
H13A 1.0529(6) .4584(5) -.1424(3) .076(3) Uiso calc PR .467(7) 1 H
H13B 1.0054(6) .4238(5) -.2147(3) .076(3) Uiso calc PR .467(7) 1 H
C141 .8844(6) .5726(6) -.1799(3) .069(2) Uiso d P .467(7) 1 C
H14A .8050(6) .5482(6) -.2101(3) .076(3) Uiso calc PR .467(7) 1 H
H14B .9245(6) .6640(6) -.1952(3) .076(3) Uiso calc PR .467(7) 1 H
C132 .9162(6) .4369(5) -.1960(2) .0646(13) Uiso d P .533(7) 2 C
H13C .8302(6) .4588(5) -.2211(2) .076(3) Uiso calc PR .533(7) 2 H
H13D .9771(6) .4256(5) -.2245(2) .076(3) Uiso calc PR .533(7) 2 H
C142 .9599(5) .5745(5) -.1499(2) .070(2) Uiso d P .533(7) 2 C
H14C 1.0393(5) .5464(5) -.1204(2) .076(3) Uiso calc PR .533(7) 2 H
H14D .9778(5) .6666(5) -.1733(2) .076(3) Uiso calc PR .533(7) 2 H
C15 .8492(2) .6106(2) -.11348(11) .0645(6) Uani d . 1 . C
C16 .8118(2) .4594(2) -.08349(9) .0481(4) Uani d . 1 . C
C17 .7447(2) .4707(2) -.03361(10) .0552(5) Uani d . 1 . C
H17 .7255(2) .5699(2) -.01991(10) .066(3) Uiso calc R 1 . H
C18 .7058(2) .3420(2) -.00397(9) .0536(5) Uani d . 1 . C
H18 .6618(2) .3546(2) .02930(9) .066(3) Uiso calc R 1 . H
C19 1.0375(3) .1909(4) -.13455(15) .0937(9) Uani d . 1 . C
H19A 1.0829(3) .1740(4) -.16872(15) .126(3) Uiso calc R 1 . H
H19B 1.0162(3) .0915(4) -.11815(15) .126(3) Uiso calc R 1 . H
H19C 1.0925(3) .2495(4) -.10164(15) .126(3) Uiso calc R 1 . H
C20 .8270(3) .1865(4) -.21053(12) .0886(9) Uani d . 1 . C
H20A .8733(3) .1698(4) -.24439(12) .126(3) Uiso calc R 1 . H
H20B .7470(3) .2420(4) -.22627(12) .126(3) Uiso calc R 1 . H
H20C .8073(3) .0870(4) -.19365(12) .126(3) Uiso calc R 1 . H
C21 .9317(3) .7145(3) -.0630(2) .0948(10) Uani d . 1 . C
H21A .9549(3) .8094(3) -.0822(2) .126(3) Uiso calc R 1 . H
H21B 1.0098(3) .6593(3) -.0439(2) .126(3) Uiso calc R 1 . H
H21C .8821(3) .7399(3) -.0311(2) .126(3) Uiso calc R 1 . H
C22 .7249(3) .7020(3) -.14181(13) .0907(9) Uani d . 1 . C
H22A .7483(3) .7971(3) -.16078(13) .126(3) Uiso calc R 1 . H
H22B .6778(3) .7272(3) -.10902(13) .126(3) Uiso calc R 1 . H
H22C .6706(3) .6389(3) -.17340(13) .126(3) Uiso calc R 1 . H
C23 .5344(2) -.2875(3) .15796(11) .0648(6) Uani d . 1 . C
H23A .4733(2) -.3427(3) .12554(11) .076(3) Uiso calc R 1 . H
H23B .4889(2) -.2614(3) .19184(11) .076(3) Uiso calc R 1 . H
C24 .6463(3) -.3933(3) .18311(13) .0783(7) Uani d . 1 . C
H24A .6142(3) -.4864(3) .20008(13) .126(3) Uiso calc R 1 . H
H24B .7062(3) -.3401(3) .21588(13) .126(3) Uiso calc R 1 . H
H24C .6905(3) -.4214(3) .14959(13) .126(3) Uiso calc R 1 . H

loop_
_atom_type_symbol
_atom_type_description
_atom_type_scat_dispersion_real
_atom_type_scat_dispersion_imag
_atom_type_scat_source
C C 0.0033 0.0016 'International Tables Vol C Tables 4.2.6.8 and 6.1.1.4'
H H 0.0000 0.0000 'International Tables Vol C Tables 4.2.6.8 and 6.1.1.4'
N N 0.0061 0.0033 'International Tables Vol C Tables 4.2.6.8 and 6.1.1.4'
O O 0.0106 0.0060 'International Tables Vol C Tables 4.2.6.8 and 6.1.1.4'
S S 0.1246 0.1234 'International Tables Vol C Tables 4.2.6.8 and 6.1.1.4'

loop_
_geom_angle_atom_site_label_1
_geom_angle_atom_site_label_2
_geom_angle_atom_site_label_3
_geom_angle
_geom_angle_publ_flag
C5 S1 C2 91.77(10) yes
O6 C2 N3 125.9(2) no
O6 C2 S1 123.3(2) no
N3 C2 S1 110.80(14) yes
C2 N3 C4 116.2(2) yes
C2 N3 C23 122.1(2) no
C4 N3 C23 121.7(2) no
O7 C4 N3 123.0(2) no
O7 C4 C5 126.0(2) no
N3 C4 C5 111.0(2) yes
C8 C5 C4 120.3(2) no
C8 C5 S1 129.4(2) no
C4 C5 S1 110.26(13) yes
C5 C8 C9 131.0(2) no
C5 C8 H8 114.50(11) no
C9 C8 H8 114.50(10) no
C18 C9 C10 117.7(2) no
C18 C9 C8 124.4(2) no
C10 C9 C8 117.8(2) no
C9 C10 C11 123.3(2) no
C9 C10 H10 118.37(10) no
C11 C10 H10 118.37(10) no
C10 C11 C16 117.9(2) no
C10 C11 C12 118.7(2) no
C16 C11 C12 123.4(2) no
C11 C12 C20 109.9(2) no
C11 C12 C19 109.7(2) no
C20 C12 C19 108.0(2) no
C11 C12 C132 109.8(2) no
C20 C12 C132 98.4(3) no
C19 C12 C132 120.1(3) no
C11 C12 C131 110.3(2) no
C20 C12 C131 120.4(3) no
C19 C12 C131 97.5(3) no
C141 C131 C12 111.8(4) no
C141 C131 H13A 109.2(4) no
C12 C131 H13A 109.2(3) no
C141 C131 H13B 109.2(3) no
C12 C131 H13B 109.2(2) no
H13A C131 H13B 107.9 no
C131 C141 C15 110.6(5) no
C131 C141 H14A 109.5(4) no
C15 C141 H14A 109.5(2) no
C131 C141 H14B 109.5(3) no
C15 C141 H14B 109.5(2) no
H14A C141 H14B 108.1 no
C12 C132 C142 110.1(4) no
C12 C132 H13C 109.6(2) no
C142 C132 H13C 109.6(3) no
C12 C132 H13D 109.6(2) no
C142 C132 H13D 109.6(3) no
H13C C132 H13D 108.2 no
C15 C142 C132 108.8(4) no
C15 C142 H14C 109.9(2) no
C132 C142 H14C 109.9(3) no
C15 C142 H14D 109.9(2) no
C132 C142 H14D 109.9(3) no
H14C C142 H14D 108.3 no
C16 C15 C21 109.9(2) no
C16 C15 C22 109.4(2) no
C21 C15 C22 107.7(2) no
C16 C15 C142 108.9(2) no
C21 C15 C142 96.0(3) no
C22 C15 C142 123.7(3) no
C16 C15 C141 109.5(2) no
C21 C15 C141 124.5(3) no
C22 C15 C141 94.0(3) no
C17 C16 C11 118.6(2) no
C17 C16 C15 118.4(2) no
C11 C16 C15 123.0(2) no
C18 C17 C16 122.9(2) no
C18 C17 H17 118.56(11) no
C16 C17 H17 118.56(11) no
C17 C18 C9 119.6(2) no
C17 C18 H18 120.18(11) no
C9 C18 H18 120.18(11) no
C12 C19 H19A 109.47(13) no
C12 C19 H19B 109.47(14) no
H19A C19 H19B 109.5 no
C12 C19 H19C 109.5(2) no
H19A C19 H19C 109.5 no
H19B C19 H19C 109.5 no
C12 C20 H20A 109.47(12) no
C12 C20 H20B 109.47(14) no
H20A C20 H20B 109.5 no
C12 C20 H20C 109.47(14) no
H20A C20 H20C 109.5 no
H20B C20 H20C 109.5 no
C15 C21 H21A 109.47(14) no
C15 C21 H21B 109.47(14) no
H21A C21 H21B 109.5 no
C15 C21 H21C 109.5(2) no
H21A C21 H21C 109.5 no
H21B C21 H21C 109.5 no
C15 C22 H22A 109.47(14) no
C15 C22 H22B 109.47(15) no
H22A C22 H22B 109.5 no
C15 C22 H22C 109.47(13) no
H22A C22 H22C 109.5 no
H22B C22 H22C 109.5 no
N3 C23 C24 112.8(2) no
N3 C23 H23A 109.03(12) no
C24 C23 H23A 109.0(2) no
N3 C23 H23B 109.03(11) no
C24 C23 H23B 109.03(14) no
H23A C23 H23B 107.8 no
C23 C24 H24A 109.47(13) no
C23 C24 H24B 109.5(2) no
H24A C24 H24B 109.5 no
C23 C24 H24C 109.47(14) no
H24A C24 H24C 109.5 no
H24B C24 H24C 109.5 no

loop_
_geom_bond_atom_site_label_1
_geom_bond_atom_site_label_2
_geom_bond_distance
_geom_bond_publ_flag
S1 C5 1.741(2) yes
S1 C2 1.774(2) yes
C2 O6 1.207(3) no
C2 N3 1.370(3) yes
N3 C4 1.387(2) yes
N3 C23 1.471(3) yes
C4 O7 1.204(2) no
C4 C5 1.476(3) yes
C5 C8 1.342(2) yes
C8 C9 1.451(2) yes
C8 H8 .93 no
C9 C18 1.393(3) no
C9 C10 1.394(2) no
C10 C11 1.395(3) no
C10 H10 .93 no
C11 C16 1.398(2) no
C11 C12 1.524(2) no
C12 C20 1.523(3) no
C12 C19 1.527(3) no
C12 C132 1.544(5) no
C12 C131 1.544(5) no
C131 C141 1.492(8) no
C131 H13A .97 no
C131 H13B .97 no
C141 C15 1.580(6) no
C141 H14A .97 no
C141 H14B .97 no
C132 C142 1.547(7) no
C132 H13C .97 no
C132 H13D .97 no
C142 C15 1.546(5) no
C142 H14C .97 no
C142 H14D .97 no
C15 C16 1.525(3) no
C15 C21 1.531(4) no
C15 C22 1.531(4) no
C16 C17 1.395(3) no
C17 C18 1.369(3) no
C17 H17 .93 no
C18 H18 .93 no
C19 H19A .96 no
C19 H19B .96 no
C19 H19C .96 no
C20 H20A .96 no
C20 H20B .96 no
C20 H20C .96 no
C21 H21A .96 no
C21 H21B .96 no
C21 H21C .96 no
C22 H22A .96 no
C22 H22B .96 no
C22 H22C .96 no
C23 C24 1.489(3) no
C23 H23A .97 no
C23 H23B .97 no
C24 H24A .96 no
C24 H24B .96 no
C24 H24C .96 no

loop_
_geom_torsion_atom_site_label_1
_geom_torsion_atom_site_label_2
_geom_torsion_atom_site_label_3
_geom_torsion_atom_site_label_4
_geom_torsion
_geom_torsion_publ_flag
C5 S1 C2 O6 179.4(2) no
C5 S1 C2 N3 -0.9(2) no
O6 C2 N3 C4 -179.9(2) no
S1 C2 N3 C4 0.4(2) no
O6 C2 N3 C23 0.9(4) no
S1 C2 N3 C23 -178.8(2) no
C2 N3 C4 O7 -179.2(2) no
C23 N3 C4 O7 0.1(3) no
C2 N3 C4 C5 0.4(2) no
C23 N3 C4 C5 179.7(2) no
O7 C4 C5 C8 -2.3(3) no
N3 C4 C5 C8 178.2(2) no
O7 C4 C5 S1 178.5(2) no
N3 C4 C5 S1 -1.1(2) no
C2 S1 C5 C8 -178.0(2) no
C2 S1 C5 C4 1.1(2) no
C4 C5 C8 C9 178.6(2) no
S1 C5 C8 C9 -2.3(3) yes
C5 C8 C9 C18 -13.5(3) yes
C5 C8 C9 C10 168.0(2) no
C18 C9 C10 C11 1.0(3) no
C8 C9 C10 C11 179.5(2) no
C9 C10 C11 C16 -0.6(3) no
C9 C10 C11 C12 179.2(2) no
C10 C11 C12 C20 58.2(3) no
C16 C11 C12 C20 -122.0(2) no
C10 C11 C12 C19 -60.4(2) no
C16 C11 C12 C19 119.4(2) no
C10 C11 C12 C132 165.5(3) no
C16 C11 C12 C132 -14.7(3) yes
C10 C11 C12 C131 -166.6(3) no
C16 C11 C12 C131 13.1(4) no
C11 C12 C131 C141 -46.6(6) no
C20 C12 C131 C141 83.1(5) no
C19 C12 C131 C141 -160.9(5) no
C132 C12 C131 C141 47.2(6) no
C12 C131 C141 C15 66.1(6) no
C11 C12 C132 C142 47.6(5) yes
C20 C12 C132 C142 162.4(4) no
C19 C12 C132 C142 -81.0(4) no
C131 C12 C132 C142 -48.3(6) no
C12 C132 C142 C15 -69.8(5) yes
C132 C142 C15 C16 53.0(4) yes
C132 C142 C15 C21 166.5(4) no
C132 C142 C15 C22 -77.6(4) no
C132 C142 C15 C141 -44.2(5) no
C131 C141 C15 C16 -48.0(5) no
C131 C141 C15 C21 85.0(5) no
C131 C141 C15 C22 -160.2(4) no
C131 C141 C15 C142 47.1(5) no
C10 C11 C16 C17 -0.3(3) no
C12 C11 C16 C17 180.0(2) no
C10 C11 C16 C15 -178.8(2) no
C12 C11 C16 C15 1.4(3) yes
C21 C15 C16 C17 56.7(3) no
C22 C15 C16 C17 -61.4(3) no
C142 C15 C16 C17 160.7(3) no
C141 C15 C16 C17 -163.2(3) no
C21 C15 C16 C11 -124.7(2) no
C22 C15 C16 C11 117.2(2) no
C142 C15 C16 C11 -20.7(3) yes
C141 C15 C16 C11 15.4(4) no
C11 C16 C17 C18 0.8(3) no
C15 C16 C17 C18 179.4(2) no
C16 C17 C18 C9 -0.4(3) no
C10 C9 C18 C17 -0.4(3) no
C8 C9 C18 C17 -178.9(2) no
C2 N3 C23 C24 -106.7(3) no
C4 N3 C23 C24 74.1(3) yes
